data_2010201
loop_
_publ_author_name
'Cousson, A.'
'Nectoux, F.'
'Bachet, B.'
'Kokel, B.'
'Hubert-Habart, M.'

_publ_section_title
;
 5-Acetyl-4-methyl-2-pyrimidinylhydrazine and
 5-(1-hydrazonoethyl)-4-methyl-2-pyrimidinylhydrazine, C~7~H~10~N~4~O
 and C~7~H~12~N~6~
;
_journal_issue 11
_journal_name_full 'Acta Crystallographica Section C'
_journal_page_first 1753
_journal_page_last 1756
_journal_paper_doi 10.1107/S0108270194002106
_journal_volume 50
_journal_year 1994
_chemical_formula_sum 'C7 H12 N6'
_chemical_formula_weight 180.21
_space_group_IT_number 2
_space_group_name_Hall '-P 1'
_space_group_name_H-M_alt 'P -1'
_symmetry_cell_setting triclinic
_symmetry_space_group_name_Hall '-P 1'
_symmetry_space_group_name_H-M 'P -1'
_atom_type_scat_source IntTabIV
_cell_angle_alpha 87.11(2)
_cell_angle_beta 93.65(3)
_cell_angle_gamma 111.58(2)
_cell_formula_units_Z 2
_cell_length_a 7.944(5)
_cell_length_b 8.485(6)
_cell_length_c 6.829(3)
_cell_measurement_reflns_used 25
_cell_measurement_temperature 293
_cell_measurement_theta_max 28.7
_cell_measurement_theta_min 17.5
_cell_volume 427.0(4)
_diffrn_measurement_device 'Philips PW1100'
_diffrn_measurement_method \w-2\q
_diffrn_radiation_type CuK\a
_diffrn_radiation_wavelength 1.5418
_diffrn_reflns_limit_h_max 9
_diffrn_reflns_limit_h_min -9
_diffrn_reflns_limit_k_max 10
_diffrn_reflns_limit_k_min -9
_diffrn_reflns_limit_l_max 8
_diffrn_reflns_limit_l_min 0
_diffrn_reflns_number 1444
_diffrn_reflns_theta_max 67
_diffrn_standards_decay_% <0.02
_diffrn_standards_interval_time 60
_diffrn_standards_number 3
_exptl_absorpt_coefficient_mu 0.746
_exptl_absorpt_correction_T_max 0.950
_exptl_absorpt_correction_T_min 0.754
_exptl_absorpt_correction_type empirical
_exptl_crystal_colour colourless
_exptl_crystal_density_diffrn 1.402
_exptl_crystal_description prism
_exptl_crystal_size_max 0.25
_exptl_crystal_size_mid 0.2
_exptl_crystal_size_min 0.1
_refine_diff_density_max 0.2
_refine_diff_density_min -0.2
_refine_ls_extinction_coef 8.2(9)
_refine_ls_extinction_method 'Larson (1970)'
_refine_ls_goodness_of_fit_obs 2.2
_refine_ls_hydrogen_treatment refU
_refine_ls_number_parameters 120
_refine_ls_number_reflns 1158
_refine_ls_R_factor_obs 0.057
_refine_ls_shift/esd_max 0.02
_refine_ls_structure_factor_coef F
_refine_ls_weighting_scheme unit
_refine_ls_wR_factor_obs 0.058
_reflns_number_observed 1158
_reflns_number_total 1444
_reflns_observed_criterion I>=3\s(I)
_cod_data_source_file ka1062.cif
_cod_data_source_block ka1062_structure_2_of_2
_cod_original_cell_volume 427.0(10)
_cod_database_code 2010201

loop_
_space_group_symop_id
_space_group_symop_operation_xyz
1 x,y,z
2 -x,-y,-z

loop_
_atom_site_label
_atom_site_fract_x
_atom_site_fract_y
_atom_site_fract_z
_atom_site_U_iso_or_equiv
C(1) .7559(4) .7053(4) 1.1558(5) .0295
C(2) .7444(6) .6990(5) 1.3757(5) .0439
C(3) .7203(4) .8379(4) 1.0322(4) .0271
C(4) .7904(4) 1.0112(4) 1.0718(5) .0265
C(5) .9074(5) 1.0835(4) 1.2512(5) .0378
C(6) .6661(4) 1.0713(4) .7808(5) .0284
C(7) .6186(4) .7965(4) .8553(5) .0318
N(1) .8383(4) .4739(4) 1.1802(5) .0425
N(2) .7933(4) .5946(3) 1.0657(4) .0342
N(3) .7621(4) 1.1268(3) .9492(4) .0294
N(4) .6444(4) 1.1863(4) .6489(4) .0394
N(5) .7256(5) 1.3625(4) .6728(5) .0475
N(6) .5883(4) .9079(4) .7296(4) .0329
H(4) .5437 1.1325 .5295 .083(4)
H(7) .5645 .6729 .8209 .083(4)
H(11) .7883 .4432 1.3090 .083(4)
H(12) .8162 .3746 1.0995 .083(4)
H(21) .8796 .6979 1.4320 .083(4)
H(22) .6367 .5714 1.4055 .083(4)
H(23) .7029 .7896 1.4160 .083(4)
H(51) .9692 .9982 1.3055 .083(4)
H(52) 1.0029 1.2057 1.2095 .083(4)
H(53) .8146 1.0893 1.3670 .083(4)
H(501) .6708 1.3900 .7910 .083(4)
H(502) .8621 1.4007 .7145 .083(4)

loop_
_geom_angle_atom_site_label_1
_geom_angle_atom_site_label_2
_geom_angle_atom_site_label_3
_geom_angle
_geom_angle_publ_flag
C(3) C(1) C(2) 121.5(3) yes
N(2) C(1) C(2) 122.2(3) yes
N(2) C(1) C(3) 116.2(3) yes
C(4) C(3) C(1) 124.9(3) yes
C(7) C(3) C(1) 120.2(3) yes
C(7) C(3) C(4) 114.9(3) yes
C(5) C(4) C(3) 123.6(3) yes
N(3) C(4) C(3) 122.3(3) yes
N(3) C(4) C(5) 114.1(3) yes
N(4) C(6) N(3) 118.4(3) yes
N(6) C(6) N(3) 125.7(3) yes
N(6) C(6) N(4) 115.9(3) yes
N(6) C(7) C(3) 124.5(3) yes
N(1) N(2) C(1) 117.3(3) yes
C(6) N(3) C(4) 117.1(3) yes
N(5) N(4) C(6) 123.4(3) yes
C(7) N(6) C(6) 115.4(3) yes
H(21) C(2) C(1) 103.6(3) no
H(22) C(2) C(1) 103.3(3) no
H(22) C(2 H(21) 109.5(3) no
H(23) C(2) C(1) 109.9(3) no
H(23) C(2) H(21) 119.8(4) no
H(23) C(2) H(22) 109.4(4) no
H(51) C(5) C(4) 108.8(3) no
H(52) C(5) C(4) 107.3(3) no
H(52) C(5) H(51) 113.3(3) no
H(53) C(5) C(4) 107.2(3) no
H(53) C(5) H(51) 106.8(3) no
H(53) C(5) H(52) 113.2(3) no
H(7) C(7) C(3) 117.7(3) no
H(7) C(7) N(6) 117.8(3) no
H(11) N(1) N(2) 118.3(3) no
H(12) N(1) N(2) 108.3(3) no
H(12) N(1) H(11) 112.7(3) no
H(4) N(4) C(6) 114.5(3) no
H(4) N(4) N(5) 121.6(3) no
H(501) N(5) N(4) 107.0(3) no
H(502) N(5) N(4) 112.5(3) no
H(502) N(5) H(501) 103.1(3) no

loop_
_geom_bond_atom_site_label_1
_geom_bond_atom_site_label_2
_geom_bond_distance
_geom_bond_publ_flag
C(1) C(2) 1.508(5) yes
C(1) C(3) 1.472(4) yes
C(1) N(2) 1.279(4) yes
C(3) C(4) 1.402(4) yes
C(3) C(7) 1.394(4) yes
C(4) C(5) 1.501(4) yes
C(4) N(3) 1.330(4) yes
C(6) N(3) 1.344(4) yes
C(6) N(4) 1.345(4) yes
C(6) N(6) 1.348(4) yes
C(7) N(6) 1.323(4) yes
N(1) N(2) 1.392(4) yes
N(4) N(5) 1.407(4) yes
C(2) H(21) 1.120(4) no
C(2) H(22) 1.124(4) no
C(2) H(23) 0.998(4) no
C(5) H(51) 1.055(4) no
C(5) H(52) 1.073(4) no
C(5) H(53) 1.130(4) no
C(7) H(7) 1.010(3) no
N(1) H(11) 0.972(3) no
N(1) H(12) 0.985(3) no
N(4) H(4) 1.094(3) no
N(5) H(501) 1.016(4) no
N(5) H(502) 1.036(3) no
